data_2102395
loop_
_publ_author_name
'Marsh, Richard E.'

_publ_section_title
;
 Space group <i>Cc</i>: an update
;
_journal_issue 2
_journal_name_full 'Acta Crystallographica Section B'
_journal_page_first 252
_journal_page_last 253
_journal_paper_doi 10.1107/S0108768104003878
_journal_volume 60
_journal_year 2004
_chemical_formula_moiety '2(C6 H8 N), Br4 F2 Sn2'
_chemical_formula_sum 'C12 H16 Br4 F2 N2 Sn2'
_space_group_crystal_system monoclinic
_space_group_IT_number 15
_space_group_name_Hall '-C 2yc'
_space_group_name_H-M_alt 'C 1 2/c 1'
_audit_creation_method CRYM
_cell_angle_alpha 90
_cell_angle_beta 94.21
_cell_angle_gamma 90
_cell_formula_units_Z 4
_cell_length_a 17.7250
_cell_length_b 4.4020
_cell_length_c 25.8800
_cell_volume 2013.850
_cod_data_source_file bk0142.cif
_cod_data_source_block NUQXUS
_cod_depositor_comments
;
 Updating space group information and adding the symmetry operation list.

 Antanas Vaitkus,
 2018-06-14

 Adding the _cell_formula_units_Z data item.

 Antanas Vaitkus,
 2017-08-05

 Marking attached hydrogen atoms.

 Antanas Vaitkus,
 2017-03-27

  Added moiety chemical formula from Marsh (2004) paper.
  The summary chemical formula is calculated from moiety formula using
  AdHocParser
  (svn://www.crystallography.net/cod-tools/trunk/Formulae/AdHocParser.yp,
  revision 1441.)

  Andrius Merkys
  2013-11-11
;
_cod_original_sg_symbol_H-M C2/c
_cod_database_code 2102395

loop_
_space_group_symop_id
_space_group_symop_operation_xyz
1 x,y,z
2 -x,y,-z+1/2
3 -x,-y,-z
4 x,-y,z+1/2
5 x+1/2,y+1/2,z
6 -x+1/2,y+1/2,-z+1/2
7 -x+1/2,-y+1/2,-z
8 x+1/2,-y+1/2,z+1/2

loop_
_atom_site_label
_atom_site_type_symbol
_atom_site_fract_x
_atom_site_fract_y
_atom_site_fract_z
_atom_site_attached_hydrogens
Sn1 Sn -0.06870 0.08300 -0.05910 0
Br1 Br 0.11285 0.49200 -0.01615 0
Br2 Br 0.07970 0.48400 0.13440 0
F1 F 0.18450 0.96000 0.07300 0
N1 N 0.22700 -0.04250 0.41395 3
C1 C 0.18550 -0.06800 0.36200 0
C2 C 0.21450 -0.22650 0.32500 1
C3 C 0.17700 -0.23750 0.27550 1
C4 C 0.10900 -0.09000 0.26600 1
C5 C 0.08100 0.07500 0.30550 1
C6 C 0.11900 0.09000 0.35400 1
